data_4509702
loop_
_publ_author_name
'Martin, Adam D.'
'Clark, Thomas E.'
'Makha, Mohamed'
'Sobolev, Alexandre N.'
'Raston, Colin L.'

_publ_section_title
;
 Aromatic Solvent Specific Induced Arrays of Calix[5]arenes
;
_journal_issue 11
_journal_name_full 'Crystal Growth &amp; Design'
_journal_page_first 4864
_journal_paper_doi 10.1021/cg900682c
_journal_volume 9
_journal_year 2009
_chemical_formula_moiety 'C35 H30 O5, C6 H6'
_chemical_formula_sum 'C41 H36 O5'
_chemical_formula_weight 608.70
_chemical_name_systematic
; 
 ? 
;
_space_group_IT_number 159
_symmetry_cell_setting trigonal
_symmetry_Int_Tables_number 159
_symmetry_space_group_name_Hall 'P 3 -2c'
_symmetry_space_group_name_H-M 'P 3 1 c'
_atom_sites_solution_hydrogens geom
_atom_sites_solution_primary direct
_atom_sites_solution_secondary difmap
_audit_creation_method SHELXL-97
_cell_angle_alpha 90.0
_cell_angle_beta 90.0
_cell_angle_gamma 120.0
_cell_formula_units_Z 18
_cell_length_a 33.4127(12)
_cell_length_b 33.4127
_cell_length_c 14.6986(3)
_cell_measurement_reflns_used 12529
_cell_measurement_temperature 100(2)
_cell_measurement_theta_max 24.99
_cell_measurement_theta_min 2.52
_cell_volume 14211.2(6)
_computing_cell_refinement
;
CrysAlis RED, Oxford Diffraction Ltd.,
Version 1.171.31.7 (release 18-10-2006 CrysAlis171 .NET)
(compiled Oct 18 2006,16:28:17)
;
_computing_data_collection
;
CrysAlis CCD, Oxford Diffraction Ltd.,
Version 1.171.31.7 (release 18-10-2006 CrysAlis171 .NET)
(compiled Oct 18 2006,16:28:17)
;
_computing_data_reduction
;
CrysAlis RED, Oxford Diffraction Ltd.,
Version 1.171.31.7 (release 18-10-2006 CrysAlis171 .NET)
(compiled Oct 18 2006,16:28:17)
;
_computing_molecular_graphics 'X-Seed 2.0 (Barbour, 2001)'
_computing_publication_material 'SHELXL-97 (Sheldrick, 1997)'
_computing_structure_refinement 'SHELXL-97 (Sheldrick, 1997)'
_computing_structure_solution 'SHELXS-97 (Sheldrick, 1990)'
_diffrn_ambient_temperature 100(2)
_diffrn_detector_area_resol_mean 16.0009
_diffrn_measured_fraction_theta_full 0.999
_diffrn_measured_fraction_theta_max 0.999
_diffrn_measurement_device_type 'Oxford Diffraction Xcalibur-S, Sapphire CCD'
_diffrn_measurement_method '\w scans'
_diffrn_radiation_monochromator graphite
_diffrn_radiation_source 'Enhance (Mo) X-ray Source'
_diffrn_radiation_type MoK\a
_diffrn_radiation_wavelength 0.71073
_diffrn_reflns_av_R_equivalents 0.2091
_diffrn_reflns_av_sigmaI/netI 0.1001
_diffrn_reflns_limit_h_max 39
_diffrn_reflns_limit_h_min -39
_diffrn_reflns_limit_k_max 39
_diffrn_reflns_limit_k_min -39
_diffrn_reflns_limit_l_max 17
_diffrn_reflns_limit_l_min -17
_diffrn_reflns_number 233560
_diffrn_reflns_theta_full 25.00
_diffrn_reflns_theta_max 25.00
_diffrn_reflns_theta_min 2.53
_exptl_absorpt_coefficient_mu 0.083
_exptl_absorpt_correction_T_max 1.00000
_exptl_absorpt_correction_T_min 0.97672
_exptl_absorpt_correction_type multi-scan
_exptl_absorpt_process_details
;
CrysAlis RED, Oxford Diffraction Ltd.,
Version 1.171.31.7 (release 18-10-2006 CrysAlis171 .NET)
(compiled Oct 18 2006,16:28:17)
Empirical absorption correction using spherical harmonics,
 implemented in SCALE3 ABSPACK scaling algorithm.
;
_exptl_crystal_colour colorless
_exptl_crystal_density_diffrn 1.280
_exptl_crystal_density_meas ?
_exptl_crystal_density_method 'not measured'
_exptl_crystal_description 'hexagonal rod'
_exptl_crystal_F_000 5796
_exptl_crystal_size_max 0.28
_exptl_crystal_size_mid 0.24
_exptl_crystal_size_min 0.18
_refine_diff_density_max 1.368
_refine_diff_density_min -0.477
_refine_diff_density_rms 0.164
_refine_ls_abs_structure_details 'Flack H D (1983), Acta Cryst. A39, 876-881'
_refine_ls_abs_structure_Flack 0(4)
_refine_ls_extinction_method none
_refine_ls_goodness_of_fit_ref 1.002
_refine_ls_hydrogen_treatment constr
_refine_ls_matrix_type full
_refine_ls_number_parameters 1243
_refine_ls_number_reflns 8358
_refine_ls_number_restraints 829
_refine_ls_restrained_S_all 0.974
_refine_ls_R_factor_all 0.2060
_refine_ls_R_factor_gt 0.1618
_refine_ls_shift/su_max 0.005
_refine_ls_shift/su_mean 0.001
_refine_ls_structure_factor_coef Fsqd
_refine_ls_weighting_details 'calc w=1/[\s^2^(Fo^2^)+(0.1850P)^2^+135.0000P] where P=(Fo^2^+2Fc^2^)/3'
_refine_ls_weighting_scheme calc
_refine_ls_wR_factor_gt 0.3625
_refine_ls_wR_factor_ref 0.3983
_reflns_number_gt 5527
_reflns_number_total 8358
_reflns_threshold_expression >2sigma(I)
_cod_data_source_file cg900682csup3.cif
_cod_data_source_block tc049
_cod_depositor_comments
;
The following automatic conversions were performed:

'_exptl_crystal_density_meas' value 'not measured' was changed to '?'
- the value is perceived as not measured.

Automatic conversion script
Id: cif_fix_values 3008 2015-01-20 13:52:24Z robertas 
;
_cod_database_code 4509702

loop_
_symmetry_equiv_pos_as_xyz
'x, y, z'
'-y, x-y, z'
'-x+y, -x, z'
'y, x, z+1/2'
'x-y, -y, z+1/2'
'-x, -x+y, z+1/2'

loop_
_atom_site_label
_atom_site_type_symbol
_atom_site_fract_x
_atom_site_fract_y
_atom_site_fract_z
_atom_site_U_iso_or_equiv
_atom_site_adp_type
_atom_site_occupancy
_atom_site_symmetry_multiplicity
_atom_site_calc_flag
_atom_site_refinement_flags
_atom_site_disorder_assembly
_atom_site_disorder_group
O1A O 0.3233(3) 0.1969(4) 0.7177(7) 0.034(3) Uani 1 1 d U . .
H1A H 0.3183 0.1706 0.7338 0.051 Uiso 0.50 1 calc PR A 1
H1A' H 0.3042 0.1939 0.6764 0.051 Uiso 0.50 1 d PR A 2
C11A C 0.3179(5) 0.2180(5) 0.7878(10) 0.026(3) Uani 1 1 d U . .
C12A C 0.3275(5) 0.2090(5) 0.8765(11) 0.033(4) Uani 1 1 d U . .
C13A C 0.3212(6) 0.2304(6) 0.9486(13) 0.042(4) Uani 1 1 d U . .
H13A H 0.3278 0.2241 1.0081 0.050 Uiso 1 1 calc R . .
C14A C 0.3048(6) 0.2622(6) 0.9376(11) 0.036(4) Uani 1 1 d U . .
H14A H 0.2985 0.2756 0.9885 0.043 Uiso 1 1 calc R . .
C15A C 0.2988(6) 0.2722(6) 0.8519(11) 0.038(4) Uani 1 1 d U . .
H15A H 0.2904 0.2952 0.8431 0.045 Uiso 1 1 calc R . .
C16A C 0.3039(5) 0.2509(6) 0.7758(11) 0.035(4) Uani 1 1 d U . .
C1A C 0.3496(5) 0.1799(5) 0.8844(10) 0.027(3) Uani 1 1 d U . .
H11A H 0.3758 0.1951 0.9274 0.032 Uiso 1 1 calc R . .
H12A H 0.3625 0.1792 0.8242 0.032 Uiso 1 1 calc R . .
O2A O 0.3042(4) 0.1070(4) 0.7593(7) 0.036(3) Uani 1 1 d U . .
H2A H 0.2823 0.0860 0.7295 0.055 Uiso 0.50 1 calc PR B 1
H2A' H 0.3040 0.1322 0.7523 0.055 Uiso 0.50 1 d PR B 2
C21A C 0.2987(5) 0.0960(5) 0.8477(11) 0.032(4) Uani 1 1 d U . .
C22A C 0.2761(5) 0.0474(6) 0.8737(11) 0.034(4) Uani 1 1 d U . .
C23A C 0.2709(6) 0.0380(6) 0.9671(11) 0.035(4) Uani 1 1 d U . .
H23A H 0.2567 0.0068 0.9868 0.042 Uiso 1 1 calc R . .
C24A C 0.2851(6) 0.0714(7) 1.0295(14) 0.049(5) Uani 1 1 d U . .
H24A H 0.2779 0.0627 1.0914 0.059 Uiso 1 1 calc R . .
C25A C 0.3102(6) 0.1184(6) 1.0085(13) 0.044(4) Uani 1 1 d U . .
H25A H 0.3210 0.1413 1.0549 0.053 Uiso 1 1 calc R . .
C26A C 0.3189(5) 0.1307(5) 0.9154(11) 0.032(4) Uani 1 1 d U . .
C2A C 0.2622(6) 0.0122(6) 0.8045(11) 0.036(4) Uani 1 1 d U . .
H21A H 0.2660 -0.0132 0.8297 0.043 Uiso 1 1 calc R . .
H22A H 0.2839 0.0256 0.7528 0.043 Uiso 1 1 calc R . .
O3A O 0.2393(3) 0.0436(3) 0.6363(7) 0.027(2) Uani 1 1 d U . .
H3A H 0.2292 0.0585 0.6076 0.040 Uiso 0.50 1 calc PR C 1
H3A' H 0.2594 0.0613 0.6749 0.040 Uiso 0.50 1 d PR C 2
C31A C 0.2017(7) 0.0054(6) 0.6837(13) 0.048(5) Uani 1 1 d U . .
C32A C 0.1597(6) -0.0166(6) 0.6400(12) 0.038(4) Uani 1 1 d U . .
C33A C 0.1231(6) -0.0522(6) 0.6850(12) 0.042(4) Uani 1 1 d U . .
H33A H 0.0931 -0.0672 0.6587 0.050 Uiso 1 1 calc R . .
C34A C 0.1308(5) -0.0657(5) 0.7695(11) 0.031(3) Uani 1 1 d U . .
H34A H 0.1057 -0.0897 0.8019 0.037 Uiso 1 1 calc R . .
C35A C 0.1740(6) -0.0450(6) 0.8063(11) 0.037(4) Uani 1 1 d U . .
H35A H 0.1776 -0.0561 0.8634 0.044 Uiso 1 1 calc R . .
C36A C 0.2128(6) -0.0090(6) 0.7669(11) 0.039(4) Uani 1 1 d U . .
C3A C 0.1526(6) -0.0051(6) 0.5439(11) 0.037(4) Uani 1 1 d U . .
H31A H 0.1824 0.0066 0.5117 0.044 Uiso 1 1 calc R . .
H32A H 0.1304 -0.0346 0.5143 0.044 Uiso 1 1 calc R . .
O4A O 0.2154(3) 0.0924(4) 0.5250(8) 0.037(3) Uani 1 1 d U . .
H4A H 0.2281 0.1202 0.5414 0.056 Uiso 0.50 1 calc PR D 1
H4A' H 0.2187 0.0765 0.5664 0.056 Uiso 0.50 1 d PR D 2
C41A C 0.1683(5) 0.0755(5) 0.5110(10) 0.030(3) Uani 1 1 d U . .
C42A C 0.1542(5) 0.1047(5) 0.4768(11) 0.034(4) Uani 1 1 d U . .
C43A C 0.1080(6) 0.0886(6) 0.4643(13) 0.046(4) Uani 1 1 d U . .
H43A H 0.0977 0.1087 0.4425 0.056 Uiso 1 1 calc R . .
C44A C 0.0758(9) 0.0418(8) 0.4841(16) 0.069(6) Uani 1 1 d U . .
H44A H 0.0435 0.0305 0.4789 0.083 Uiso 1 1 calc R . .
C45A C 0.0915(6) 0.0135(6) 0.5106(12) 0.040(4) Uani 1 1 d U . .
H45A H 0.0695 -0.0183 0.5192 0.049 Uiso 1 1 calc R . .
C46A C 0.1366(6) 0.0273(6) 0.5258(11) 0.037(4) Uani 1 1 d U . .
C4A C 0.1901(6) 0.1547(6) 0.4517(11) 0.039(4) Uani 1 1 d U . .
H41A H 0.1792 0.1640 0.3973 0.047 Uiso 1 1 calc R . .
H42A H 0.2196 0.1561 0.4357 0.047 Uiso 1 1 calc R . .
O5A O 0.2662(4) 0.1858(4) 0.5670(8) 0.039(3) Uani 1 1 d U . .
H5A H 0.2815 0.1893 0.6147 0.059 Uiso 0.50 1 calc PR E 1
H5A' H 0.2501 0.1572 0.5548 0.059 Uiso 0.50 1 d PR E 2
C51A C 0.2366(5) 0.2045(5) 0.5802(10) 0.027(3) Uani 1 1 d U . .
C52A C 0.2519(6) 0.2408(6) 0.6390(11) 0.039(4) Uani 1 1 d U . .
C53A C 0.2187(6) 0.2552(6) 0.6543(13) 0.048(4) Uani 1 1 d U . .
H53A H 0.2259 0.2785 0.6987 0.057 Uiso 1 1 calc R . .
C54A C 0.1804(6) 0.2394(6) 0.6135(12) 0.040(4) Uani 1 1 d U . .
H54A H 0.1602 0.2508 0.6275 0.048 Uiso 1 1 calc R . .
C55A C 0.1679(6) 0.2047(5) 0.5473(11) 0.035(4) Uani 1 1 d U . .
H55A H 0.1393 0.1923 0.5160 0.042 Uiso 1 1 calc R . .
C56A C 0.1989(6) 0.1892(6) 0.5292(11) 0.039(4) Uani 1 1 d U . .
C5A C 0.3000(6) 0.2662(6) 0.6829(12) 0.043(4) Uani 1 1 d U . .
H51A H 0.3218 0.2628 0.6426 0.052 Uiso 1 1 calc R . .
H52A H 0.3100 0.2995 0.6856 0.052 Uiso 1 1 calc R . .
C61A C 0.1916(8) 0.1270(8) 0.7851(15) 0.063(6) Uani 1 1 d U . .
H61A H 0.2209 0.1542 0.7910 0.075 Uiso 1 1 calc R . .
C62A C 0.1840(7) 0.0859(7) 0.8277(14) 0.054(5) Uani 1 1 d U . .
H62A H 0.2070 0.0859 0.8657 0.064 Uiso 1 1 calc R . .
C63A C 0.1433(7) 0.0467(8) 0.8135(14) 0.059(5) Uani 1 1 d U . .
H63A H 0.1385 0.0178 0.8349 0.071 Uiso 1 1 calc R . .
C64A C 0.1088(9) 0.0495(8) 0.7670(16) 0.068(6) Uani 1 1 d U . .
H64A H 0.0793 0.0224 0.7633 0.082 Uiso 1 1 calc R . .
C65A C 0.1145(8) 0.0886(8) 0.7263(16) 0.066(6) Uani 1 1 d U . .
H65A H 0.0906 0.0895 0.6930 0.079 Uiso 1 1 calc R . .
C66A C 0.1595(8) 0.1284(8) 0.7379(16) 0.067(6) Uani 1 1 d U . .
H66A H 0.1660 0.1567 0.7101 0.081 Uiso 1 1 calc R . .
O1B O 0.3406(4) 0.1479(4) 0.5345(7) 0.037(3) Uani 1 1 d U . .
H1B H 0.3587 0.1500 0.5761 0.055 Uiso 0.50 1 calc PR F 1
H1B' H 0.3462 0.1749 0.5199 0.055 Uiso 0.50 1 d PR F 2
C11B C 0.3466(5) 0.1266(5) 0.4600(10) 0.034(4) Uani 1 1 d U . .
C12B C 0.3604(4) 0.0943(4) 0.4753(9) 0.019(3) Uani 1 1 d U . .
C13B C 0.3693(5) 0.0743(6) 0.4013(11) 0.037(4) Uani 1 1 d U . .
H13B H 0.3798 0.0530 0.4112 0.044 Uiso 1 1 calc R . .
C14B C 0.3633(6) 0.0848(6) 0.3151(11) 0.038(4) Uani 1 1 d U . .
H14B H 0.3691 0.0704 0.2649 0.046 Uiso 1 1 calc R . .
C15B C 0.3489(6) 0.1162(6) 0.3004(13) 0.049(5) Uani 1 1 d U . .
H15B H 0.3467 0.1252 0.2401 0.059 Uiso 1 1 calc R . .
C16B C 0.3377(5) 0.1351(5) 0.3743(11) 0.033(4) Uani 1 1 d U . .
C1B C 0.3644(6) 0.0781(6) 0.5731(12) 0.044(4) Uani 1 1 d U . .
H11B H 0.3436 0.0826 0.6144 0.053 Uiso 1 1 calc R . .
H12B H 0.3536 0.0446 0.5713 0.053 Uiso 1 1 calc R . .
O2B O 0.4010(4) 0.1613(3) 0.6757(7) 0.034(3) Uani 1 1 d U . .
H2B H 0.4185 0.1894 0.6874 0.051 Uiso 0.50 1 calc PR G 1
H2B' H 0.3871 0.1586 0.6257 0.051 Uiso 0.50 1 d PR G 2
C21B C 0.4256(5) 0.1407(5) 0.6688(9) 0.023(3) Uani 1 1 d U . .
C22B C 0.4673(6) 0.1552(6) 0.7184(11) 0.039(4) Uani 1 1 d U . .
C23B C 0.4962(6) 0.1382(6) 0.7074(12) 0.045(4) Uani 1 1 d U . .
H23B H 0.5243 0.1495 0.7401 0.054 Uiso 1 1 calc R . .
C24B C 0.4803(5) 0.1011(5) 0.6411(10) 0.029(3) Uani 1 1 d U . .
H24B H 0.4997 0.0888 0.6261 0.035 Uiso 1 1 calc R . .
C25B C 0.4408(5) 0.0845(5) 0.6022(10) 0.031(3) Uani 1 1 d U . .
H25B H 0.4308 0.0580 0.5651 0.037 Uiso 1 1 calc R . .
C26B C 0.4113(5) 0.1026(5) 0.6105(10) 0.033(4) Uani 1 1 d U . .
C2B C 0.4798(6) 0.1935(5) 0.7931(11) 0.035(4) Uani 1 1 d U . .
H21B H 0.4510 0.1924 0.8128 0.043 Uiso 1 1 calc R . .
H22B H 0.4927 0.1858 0.8466 0.043 Uiso 1 1 calc R . .
O3B O 0.4508(3) 0.2540(3) 0.7193(6) 0.022(2) Uani 1 1 d U . .
H3B H 0.4472 0.2695 0.6784 0.034 Uiso 0.50 1 calc PR H 1
H3B' H 0.4380 0.2259 0.7032 0.034 Uiso 0.50 1 d PR H 2
C31B C 0.4974(5) 0.2706(5) 0.7325(10) 0.032(4) Uani 1 1 d U . .
C32B C 0.5274(6) 0.3177(6) 0.7161(12) 0.043(4) Uani 1 1 d U . .
C33B C 0.5747(7) 0.3366(8) 0.7201(14) 0.059(5) Uani 1 1 d U . .
H33B H 0.5955 0.3675 0.7018 0.071 Uiso 1 1 calc R . .
C34B C 0.5909(10) 0.3064(9) 0.7539(17) 0.083(7) Uani 1 1 d U . .
H34B H 0.6232 0.3185 0.7606 0.099 Uiso 1 1 calc R . .
C35B C 0.5610(7) 0.2604(8) 0.7771(14) 0.060(5) Uani 1 1 d U . .
H35B H 0.5726 0.2417 0.8010 0.072 Uiso 1 1 calc R . .
C36B C 0.5139(6) 0.2425(6) 0.7644(12) 0.039(4) Uani 1 1 d U . .
C3B C 0.5095(6) 0.3507(6) 0.6992(11) 0.037(4) Uani 1 1 d U . .
H31B H 0.5312 0.3803 0.7289 0.044 Uiso 1 1 calc R . .
H32B H 0.4795 0.3382 0.7314 0.044 Uiso 1 1 calc R . .
O4B O 0.4231(4) 0.3015(4) 0.6066(7) 0.034(3) Uani 1 1 d U . .
H4B H 0.4035 0.2832 0.5692 0.052 Uiso 0.50 1 calc PR I 1
H4B' H 0.4338 0.2874 0.6371 0.052 Uiso 0.50 1 d PR I 2
C41B C 0.4595(5) 0.3387(5) 0.5590(10) 0.029(3) Uani 1 1 d U . .
C42B C 0.4508(7) 0.3534(7) 0.4764(13) 0.050(5) Uani 1 1 d U . .
C43B C 0.4895(7) 0.3897(6) 0.4297(13) 0.047(4) Uani 1 1 d U . .
H43B H 0.4847 0.4001 0.3727 0.056 Uiso 1 1 calc R . .
C44B C 0.5316(8) 0.4091(8) 0.4636(15) 0.064(6) Uani 1 1 d U . .
H44B H 0.5570 0.4311 0.4283 0.077 Uiso 1 1 calc R . .
C45B C 0.5396(7) 0.3978(6) 0.5509(13) 0.049(5) Uani 1 1 d U . .
H45B H 0.5696 0.4140 0.5769 0.059 Uiso 1 1 calc R . .
C46B C 0.5020(6) 0.3617(5) 0.6006(11) 0.034(4) Uani 1 1 d U . .
C4B C 0.4032(7) 0.3344(8) 0.4385(14) 0.059(5) Uani 1 1 d U . .
H41B H 0.4009 0.3601 0.4103 0.071 Uiso 1 1 calc R . .
H42B H 0.3809 0.3223 0.4894 0.071 Uiso 1 1 calc R . .
O5B O 0.3612(4) 0.2380(4) 0.4867(7) 0.045(3) Uani 1 1 d U . .
H5B H 0.3602 0.2125 0.4926 0.068 Uiso 0.50 1 calc PR J 1
H5B' H 0.3843 0.2586 0.5160 0.068 Uiso 0.50 1 d PR J 2
C51B C 0.3662(5) 0.2503(6) 0.3935(11) 0.035(4) Uani 1 1 d U . .
C52B C 0.3471(6) 0.2151(6) 0.3312(12) 0.040(4) Uani 1 1 d U . .
C53B C 0.3556(5) 0.2272(5) 0.2372(10) 0.029(3) Uani 1 1 d U . .
H53B H 0.3440 0.2037 0.1921 0.034 Uiso 1 1 calc R . .
C54B C 0.3800(7) 0.2721(7) 0.2122(14) 0.051(5) Uani 1 1 d U . .
H54B H 0.3882 0.2802 0.1502 0.062 Uiso 1 1 calc R . .
C55B C 0.3927(6) 0.3050(7) 0.2755(12) 0.046(4) Uani 1 1 d U . .
H55B H 0.4047 0.3360 0.2555 0.055 Uiso 1 1 calc R . .
C56B C 0.3894(7) 0.2967(7) 0.3690(13) 0.050(5) Uani 1 1 d U . .
C5B C 0.3171(5) 0.1655(5) 0.3566(10) 0.026(3) Uani 1 1 d U . .
H51B H 0.2940 0.1507 0.3075 0.031 Uiso 1 1 calc R . .
H52B H 0.2999 0.1647 0.4120 0.031 Uiso 1 1 calc R . .
C61B C 0.4725(8) 0.2140(9) 0.4600(16) 0.071(6) Uani 1 1 d U . .
H61B H 0.4440 0.1860 0.4530 0.085 Uiso 1 1 calc R . .
C62B C 0.5095(8) 0.2133(9) 0.5101(16) 0.073(6) Uani 1 1 d U . .
H62B H 0.5053 0.1855 0.5369 0.088 Uiso 1 1 calc R . .
C63B C 0.5502(7) 0.2531(7) 0.5178(14) 0.056(5) Uani 1 1 d U . .
H63B H 0.5755 0.2532 0.5479 0.067 Uiso 1 1 calc R . .
C64B C 0.5551(8) 0.2921(8) 0.4835(15) 0.065(6) Uani 1 1 d U . .
H64B H 0.5829 0.3206 0.4928 0.079 Uiso 1 1 calc R . .
C65B C 0.5180(7) 0.2906(7) 0.4324(14) 0.055(5) Uani 1 1 d U . .
H65B H 0.5220 0.3177 0.4033 0.067 Uiso 1 1 calc R . .
C66B C 0.4772(8) 0.2507(8) 0.4254(16) 0.068(6) Uani 1 1 d U . .
H66B H 0.4520 0.2503 0.3944 0.081 Uiso 1 1 calc R . .
O1C O 0.4593(4) 0.0188(3) 0.0422(7) 0.036(3) Uani 1 1 d U . .
H1C H 0.4836 0.0203 0.0226 0.053 Uiso 0.50 1 calc PR K 1
H1C' H 0.4663 0.0399 0.0816 0.053 Uiso 0.50 1 d PR K 2
C11C C 0.4356(5) 0.0248(5) -0.0298(9) 0.026(3) Uani 1 1 d U . .
C12C C 0.4423(5) 0.0091(5) -0.1142(10) 0.032(3) Uani 1 1 d U . .
C13C C 0.4205(5) 0.0175(5) -0.1897(10) 0.030(3) Uani 1 1 d U . .
H13C H 0.4236 0.0073 -0.2484 0.036 Uiso 1 1 calc R . .
C14C C 0.3959(6) 0.0391(6) -0.1811(11) 0.038(4) Uani 1 1 d U . .
H14C H 0.3840 0.0462 -0.2335 0.046 Uiso 1 1 calc R . .
C15C C 0.3879(5) 0.0509(5) -0.0949(10) 0.035(4) Uani 1 1 d U . .
H15C H 0.3679 0.0632 -0.0875 0.042 Uiso 1 1 calc R . .
C16C C 0.4094(5) 0.0448(5) -0.0199(10) 0.027(3) Uani 1 1 d U . .
C1C C 0.4654(5) -0.0180(5) -0.1288(9) 0.025(3) Uani 1 1 d U . .
H11C H 0.4473 -0.0418 -0.1750 0.030 Uiso 1 1 calc R . .
H12C H 0.4630 -0.0345 -0.0713 0.030 Uiso 1 1 calc R . .
O2C O 0.5417(3) 0.0229(3) -0.0034(6) 0.028(2) Uani 1 1 d U . .
H2C H 0.5644 0.0450 0.0226 0.042 Uiso 0.50 1 calc PR L 1
H2C' H 0.5179 0.0256 0.0033 0.042 Uiso 0.50 1 d PR L 2
C21C C 0.5514(5) 0.0233(5) -0.0979(9) 0.024(3) Uani 1 1 d U . .
C22C C 0.5973(5) 0.0408(5) -0.1224(10) 0.027(3) Uani 1 1 d U . .
C23C C 0.6067(6) 0.0432(5) -0.2178(11) 0.035(4) Uani 1 1 d U . .
H23C H 0.6372 0.0552 -0.2406 0.042 Uiso 1 1 calc R . .
C24C C 0.5680(6) 0.0266(5) -0.2761(11) 0.033(3) Uani 1 1 d U . .
H24C H 0.5738 0.0295 -0.3398 0.039 Uiso 1 1 calc R . .
C25C C 0.5269(6) 0.0085(5) -0.2513(11) 0.036(4) Uani 1 1 d U . .
H25C H 0.5031 -0.0035 -0.2960 0.043 Uiso 1 1 calc R . .
C26C C 0.5146(5) 0.0054(5) -0.1576(9) 0.023(3) Uani 1 1 d U . .
C2C C 0.6352(6) 0.0552(6) -0.0529(11) 0.039(4) Uani 1 1 d U . .
H21C H 0.6591 0.0493 -0.0788 0.047 Uiso 1 1 calc R . .
H22C H 0.6220 0.0348 0.0009 0.047 Uiso 1 1 calc R . .
O3C O 0.6116(3) 0.0847(3) 0.1090(7) 0.029(2) Uani 1 1 d U . .
H3C H 0.6001 0.0975 0.1403 0.044 Uiso 0.50 1 calc PR M 1
H3C' H 0.5912 0.0657 0.0724 0.044 Uiso 0.50 1 d PR M 2
C31C C 0.6491(5) 0.1182(5) 0.0591(10) 0.031(3) Uani 1 1 d U . .
C32C C 0.6742(6) 0.1622(5) 0.1020(11) 0.035(4) Uani 1 1 d U . .
C33C C 0.7096(7) 0.1953(7) 0.0449(13) 0.054(5) Uani 1 1 d U . .
H33C H 0.7278 0.2261 0.0666 0.064 Uiso 1 1 calc R . .
C34C C 0.7188(6) 0.1847(6) -0.0408(12) 0.044(4) Uani 1 1 d U . .
H34C H 0.7407 0.2088 -0.0786 0.053 Uiso 1 1 calc R . .
C35C C 0.6970(7) 0.1402(7) -0.0723(13) 0.051(5) Uani 1 1 d U . .
H35C H 0.7064 0.1322 -0.1270 0.061 Uiso 1 1 calc R . .
C36C C 0.6595(6) 0.1065(6) -0.0193(12) 0.042(4) Uani 1 1 d U . .
C3C C 0.6687(6) 0.1703(6) 0.1963(11) 0.041(4) Uani 1 1 d U . .
H31C H 0.6997 0.1909 0.2223 0.049 Uiso 1 1 calc R . .
H32C H 0.6553 0.1405 0.2291 0.049 Uiso 1 1 calc R . .
O4C O 0.5717(4) 0.1196(3) 0.2226(7) 0.035(3) Uani 1 1 d U . .
H4C H 0.5437 0.1094 0.2104 0.053 Uiso 0.50 1 calc PR N 1
H4C' H 0.5842 0.1130 0.1791 0.053 Uiso 0.50 1 d PR N 2
C41C C 0.5936(6) 0.1668(6) 0.2338(11) 0.036(4) Uani 1 1 d U . .
C42C C 0.5678(6) 0.1871(6) 0.2679(12) 0.044(4) Uani 1 1 d U . .
C43C C 0.5900(8) 0.2335(7) 0.2854(15) 0.061(5) Uani 1 1 d U . .
H43C H 0.5747 0.2473 0.3152 0.074 Uiso 1 1 calc R . .
C44C C 0.6346(12) 0.2589(13) 0.259(2) 0.114(10) Uani 1 1 d U . .
H44C H 0.6486 0.2914 0.2644 0.137 Uiso 1 1 calc R . .
C45C C 0.6628(10) 0.2414(10) 0.2224(19) 0.090(8) Uani 1 1 d U . .
H45C H 0.6943 0.2605 0.2055 0.108 Uiso 1 1 calc R . .
C46C C 0.6383(6) 0.1920(6) 0.2146(12) 0.046(4) Uani 1 1 d U . .
C4C C 0.5193(6) 0.1584(6) 0.2997(13) 0.048(5) Uani 1 1 d U . .
H41C H 0.5143 0.1736 0.3528 0.058 Uiso 1 1 calc R . .
H42C H 0.5143 0.1280 0.3198 0.058 Uiso 1 1 calc R . .
O5C O 0.4780(4) 0.0798(3) 0.1798(6) 0.031(2) Uani 1 1 d U . .
H5C H 0.4745 0.0660 0.1301 0.047 Uiso 0.50 1 calc PR O 1
H5C' H 0.5065 0.0943 0.1938 0.047 Uiso 0.50 1 d PR O 2
C51C C 0.4619(6) 0.1113(6) 0.1716(11) 0.039(4) Uani 1 1 d U . .
C52C C 0.4254(5) 0.1029(5) 0.1101(10) 0.029(3) Uani 1 1 d U . .
C53C C 0.4162(5) 0.1357(5) 0.1055(10) 0.028(3) Uani 1 1 d U . .
H53C H 0.3911 0.1302 0.0672 0.033 Uiso 1 1 calc R . .
C54C C 0.4372(6) 0.1766(6) 0.1476(12) 0.045(4) Uani 1 1 d U . .
H54C H 0.4293 0.1995 0.1338 0.054 Uiso 1 1 calc R . .
C55C C 0.4711(6) 0.1849(6) 0.2123(12) 0.041(4) Uani 1 1 d U . .
H55C H 0.4856 0.2126 0.2469 0.049 Uiso 1 1 calc R . .
C56C C 0.4824(6) 0.1506(6) 0.2233(11) 0.038(4) Uani 1 1 d U . .
C5C C 0.3977(6) 0.0535(6) 0.0748(11) 0.037(4) Uani 1 1 d U . .
H51C H 0.4020 0.0330 0.1175 0.045 Uiso 1 1 calc R . .
H52C H 0.3646 0.0442 0.0760 0.045 Uiso 1 1 calc R . .
C61C C 0.5318(8) 0.1477(8) -0.0356(14) 0.062(6) Uani 1 1 d U . .
H61C H 0.5010 0.1225 -0.0399 0.075 Uiso 1 1 calc R . .
C62C C 0.5669(7) 0.1448(7) -0.0749(14) 0.055(5) Uani 1 1 d U . .
H62C H 0.5613 0.1172 -0.1047 0.066 Uiso 1 1 calc R . .
C63C C 0.6129(6) 0.1841(6) -0.0708(12) 0.046(4) Uani 1 1 d U . .
H63C H 0.6380 0.1835 -0.0996 0.055 Uiso 1 1 calc R . .
C64C C 0.6198(8) 0.2232(8) -0.0236(15) 0.069(6) Uani 1 1 d U . .
H64C H 0.6500 0.2492 -0.0178 0.083 Uiso 1 1 calc R . .
C65C C 0.5818(7) 0.2239(7) 0.0152(14) 0.055(5) Uani 1 1 d U . .
H65C H 0.5854 0.2507 0.0451 0.067 Uiso 1 1 calc R . .
C66C C 0.5402(7) 0.1857(7) 0.0089(13) 0.052(5) Uani 1 1 d U . .
H66C H 0.5150 0.1858 0.0384 0.062 Uiso 1 1 calc R . .

loop_
_atom_site_aniso_label
_atom_site_aniso_U_11
_atom_site_aniso_U_22
_atom_site_aniso_U_33
_atom_site_aniso_U_23
_atom_site_aniso_U_13
_atom_site_aniso_U_12
O1A 0.018(5) 0.031(5) 0.033(5) 0.000(4) 0.001(4) -0.002(4)
C11A 0.021(5) 0.025(5) 0.031(5) -0.003(4) 0.007(4) 0.011(4)
C12A 0.026(5) 0.035(5) 0.034(5) 0.003(4) -0.004(4) 0.012(4)
C13A 0.037(6) 0.044(6) 0.046(6) -0.003(4) 0.003(4) 0.021(4)
C14A 0.035(5) 0.036(5) 0.035(5) -0.004(4) 0.002(4) 0.016(4)
C15A 0.036(5) 0.035(5) 0.039(6) -0.008(4) 0.001(4) 0.016(4)
C16A 0.035(5) 0.035(5) 0.037(6) -0.006(4) 0.003(4) 0.019(4)
C1A 0.023(5) 0.026(5) 0.027(5) -0.001(4) 0.003(4) 0.009(4)
O2A 0.033(5) 0.037(5) 0.038(6) 0.003(4) -0.001(4) 0.017(5)
C21A 0.027(5) 0.037(5) 0.036(5) 0.003(4) -0.001(4) 0.018(4)
C22A 0.030(5) 0.036(5) 0.035(5) -0.004(4) -0.006(4) 0.016(4)
C23A 0.035(5) 0.035(5) 0.034(5) 0.006(4) 0.001(4) 0.018(4)
C24A 0.049(6) 0.052(6) 0.050(6) 0.005(4) -0.004(4) 0.028(5)
C25A 0.040(6) 0.048(6) 0.049(6) 0.005(4) 0.000(4) 0.025(4)
C26A 0.027(5) 0.035(5) 0.035(5) 0.001(4) -0.003(4) 0.016(4)
C2A 0.038(5) 0.037(5) 0.040(6) 0.001(4) 0.002(4) 0.025(4)
O3A 0.015(4) 0.016(4) 0.039(5) 0.001(4) -0.010(4) 0.000(4)
C31A 0.048(6) 0.045(6) 0.049(6) -0.003(4) -0.007(4) 0.023(5)
C32A 0.040(6) 0.034(5) 0.042(6) -0.004(4) 0.001(4) 0.020(4)
C33A 0.038(6) 0.041(6) 0.047(6) -0.006(4) 0.006(4) 0.021(4)
C34A 0.026(5) 0.032(5) 0.036(5) -0.001(4) 0.008(4) 0.015(4)
C35A 0.042(6) 0.032(5) 0.036(6) -0.001(4) 0.001(4) 0.019(4)
C36A 0.041(6) 0.038(6) 0.042(6) -0.003(4) 0.001(4) 0.023(4)
C3A 0.036(5) 0.033(5) 0.040(5) -0.002(4) -0.002(4) 0.017(4)
O4A 0.017(5) 0.041(6) 0.047(6) -0.009(5) -0.008(4) 0.010(4)
C41A 0.028(5) 0.029(5) 0.030(5) -0.001(4) 0.001(4) 0.014(4)
C42A 0.032(5) 0.033(5) 0.035(5) -0.005(4) -0.001(4) 0.015(4)
C43A 0.045(6) 0.047(6) 0.055(6) -0.002(4) -0.002(4) 0.030(5)
C44A 0.068(7) 0.068(7) 0.073(8) 0.001(5) -0.001(5) 0.036(5)
C45A 0.038(6) 0.038(6) 0.045(6) -0.001(4) -0.005(4) 0.019(4)
C46A 0.031(5) 0.038(6) 0.040(6) -0.001(4) 0.003(4) 0.017(4)
C4A 0.038(6) 0.040(6) 0.038(6) 0.000(4) -0.003(4) 0.020(4)
O5A 0.027(5) 0.046(6) 0.053(6) 0.003(5) 0.004(5) 0.023(5)
C51A 0.032(5) 0.024(5) 0.028(5) 0.000(4) 0.000(4) 0.016(4)
C52A 0.039(6) 0.036(6) 0.040(6) 0.007(4) 0.001(4) 0.019(4)
C53A 0.048(6) 0.043(6) 0.055(6) 0.002(4) 0.005(4) 0.025(5)
C54A 0.045(6) 0.039(6) 0.043(6) 0.001(4) 0.000(4) 0.025(4)
C55A 0.039(5) 0.032(5) 0.035(5) 0.001(4) -0.001(4) 0.019(4)
C56A 0.038(6) 0.043(6) 0.039(6) 0.001(4) 0.002(4) 0.022(4)
C5A 0.041(6) 0.041(6) 0.044(6) 0.000(4) 0.002(4) 0.019(4)
C61A 0.059(7) 0.064(7) 0.065(7) -0.003(5) 0.008(5) 0.030(5)
C62A 0.053(6) 0.056(7) 0.057(7) -0.003(4) 0.003(4) 0.031(5)
C63A 0.062(7) 0.057(7) 0.060(7) 0.000(5) 0.004(5) 0.031(5)
C64A 0.069(7) 0.068(7) 0.067(8) -0.005(5) 0.000(5) 0.033(5)
C65A 0.068(7) 0.065(7) 0.068(7) -0.001(5) 0.001(5) 0.035(5)
C66A 0.070(7) 0.067(7) 0.067(7) 0.001(5) 0.002(5) 0.035(5)
O1B 0.027(5) 0.040(6) 0.033(5) 0.002(4) 0.009(4) 0.009(4)
C11B 0.029(5) 0.035(5) 0.032(5) -0.002(4) 0.006(4) 0.012(4)
C12B 0.016(5) 0.013(4) 0.020(5) 0.003(4) 0.004(4) 0.000(4)
C13B 0.033(5) 0.036(5) 0.036(6) -0.002(4) 0.000(4) 0.014(4)
C14B 0.039(6) 0.035(6) 0.031(5) -0.004(4) 0.006(4) 0.012(4)
C15B 0.043(6) 0.052(6) 0.047(6) -0.001(4) -0.003(4) 0.019(4)
C16B 0.028(5) 0.033(5) 0.032(5) 0.001(4) 0.000(4) 0.011(4)
C1B 0.044(6) 0.041(6) 0.045(6) -0.002(4) 0.008(4) 0.018(4)
O2B 0.042(6) 0.020(5) 0.031(5) -0.010(4) -0.005(4) 0.008(4)
C21B 0.024(5) 0.019(5) 0.019(5) 0.002(4) -0.002(4) 0.005(4)
C22B 0.042(6) 0.037(6) 0.038(6) 0.001(4) 0.002(4) 0.019(4)
C23B 0.046(6) 0.042(6) 0.045(6) -0.001(4) 0.004(4) 0.021(4)
C24B 0.034(5) 0.026(5) 0.037(5) 0.002(4) 0.008(4) 0.023(4)
C25B 0.030(5) 0.028(5) 0.029(5) 0.001(4) 0.004(4) 0.011(4)
C26B 0.035(5) 0.030(5) 0.032(5) 0.002(4) 0.005(4) 0.015(4)
C2B 0.035(5) 0.037(5) 0.036(6) -0.004(4) 0.000(4) 0.019(4)
O3B 0.007(4) 0.026(5) 0.027(5) 0.003(4) 0.009(4) 0.003(4)
C31B 0.028(5) 0.034(5) 0.030(5) -0.006(4) -0.001(4) 0.013(4)
C32B 0.036(6) 0.047(6) 0.046(6) -0.004(4) 0.001(4) 0.022(4)
C33B 0.053(7) 0.060(7) 0.062(7) -0.006(5) 0.005(5) 0.026(5)
C34B 0.079(8) 0.084(8) 0.086(9) -0.005(5) 0.000(5) 0.041(6)
C35B 0.058(7) 0.063(7) 0.064(7) -0.004(5) 0.001(5) 0.033(5)
C36B 0.036(6) 0.040(6) 0.041(6) -0.008(4) 0.001(4) 0.018(4)
C3B 0.034(5) 0.035(5) 0.038(6) -0.007(4) 0.001(4) 0.015(4)
O4B 0.025(5) 0.038(5) 0.043(6) 0.000(4) 0.013(4) 0.017(4)
C41B 0.027(5) 0.031(5) 0.034(5) -0.004(4) 0.007(4) 0.019(4)
C42B 0.047(6) 0.051(6) 0.055(6) -0.004(4) 0.004(4) 0.029(5)
C43B 0.052(6) 0.046(6) 0.048(6) -0.004(4) 0.009(4) 0.028(5)
C44B 0.065(7) 0.061(7) 0.064(7) -0.001(5) 0.009(5) 0.030(5)
C45B 0.047(6) 0.048(6) 0.051(6) -0.007(4) 0.006(4) 0.023(5)
C46B 0.033(5) 0.033(5) 0.037(5) -0.010(4) 0.010(4) 0.018(4)
C4B 0.061(7) 0.061(7) 0.061(7) 0.000(5) 0.004(5) 0.035(5)
O5B 0.039(6) 0.058(6) 0.031(5) -0.011(5) 0.005(5) 0.019(5)
C51B 0.032(5) 0.045(6) 0.037(6) -0.004(4) 0.003(4) 0.026(4)
C52B 0.037(6) 0.043(6) 0.047(6) -0.001(4) 0.000(4) 0.024(4)
C53B 0.021(5) 0.035(5) 0.034(5) 0.006(4) -0.007(4) 0.018(4)
C54B 0.047(6) 0.056(6) 0.050(6) 0.006(4) -0.003(4) 0.026(5)
C55B 0.043(6) 0.051(6) 0.047(6) 0.007(4) 0.000(4) 0.026(4)
C56B 0.048(6) 0.054(6) 0.051(6) 0.003(4) -0.002(4) 0.028(5)
C5B 0.019(5) 0.030(5) 0.027(5) -0.004(4) -0.006(4) 0.011(4)
C61B 0.072(7) 0.070(7) 0.068(7) -0.004(5) 0.008(5) 0.033(5)
C62B 0.077(8) 0.072(8) 0.071(8) 0.000(5) 0.006(5) 0.037(5)
C63B 0.055(7) 0.060(7) 0.054(7) -0.001(5) -0.001(5) 0.030(5)
C64B 0.065(7) 0.063(7) 0.062(7) -0.006(5) 0.005(5) 0.027(5)
C65B 0.059(7) 0.054(6) 0.058(7) -0.004(4) 0.008(5) 0.033(5)
C66B 0.066(7) 0.072(7) 0.067(7) 0.000(5) 0.000(5) 0.036(5)
O1C 0.039(6) 0.024(5) 0.027(5) -0.001(4) -0.011(4) 0.003(4)
C11C 0.027(5) 0.022(5) 0.022(5) 0.005(4) -0.001(4) 0.007(4)
C12C 0.032(5) 0.025(5) 0.031(5) 0.002(4) -0.002(4) 0.009(4)
C13C 0.030(5) 0.027(5) 0.024(5) 0.004(4) -0.002(4) 0.008(4)
C14C 0.037(5) 0.036(5) 0.036(5) 0.002(4) 0.001(4) 0.015(4)
C15C 0.031(5) 0.034(5) 0.034(5) 0.004(4) 0.001(4) 0.012(4)
C16C 0.024(5) 0.023(5) 0.028(5) -0.001(4) 0.000(4) 0.007(4)
C1C 0.029(5) 0.020(5) 0.019(5) -0.001(4) -0.007(4) 0.007(4)
O2C 0.031(5) 0.014(4) 0.024(5) -0.003(4) -0.012(4) 0.000(4)
C21C 0.029(5) 0.017(5) 0.025(5) 0.006(4) -0.002(4) 0.010(4)
C22C 0.031(5) 0.023(5) 0.030(5) 0.003(4) -0.010(4) 0.016(4)
C23C 0.039(6) 0.032(5) 0.039(6) 0.000(4) 0.000(4) 0.021(4)
C24C 0.042(5) 0.025(5) 0.033(5) -0.009(4) -0.002(4) 0.018(4)
C25C 0.042(6) 0.029(5) 0.035(5) 0.001(4) 0.000(4) 0.017(4)
C26C 0.026(5) 0.021(5) 0.025(5) -0.004(4) 0.002(4) 0.014(4)
C2C 0.040(6) 0.041(6) 0.039(6) 0.007(4) 0.000(4) 0.023(4)
O3C 0.037(5) 0.013(4) 0.031(5) 0.004(4) -0.009(4) 0.007(4)
C31C 0.034(5) 0.027(5) 0.027(5) 0.004(4) -0.004(4) 0.012(4)
C32C 0.037(5) 0.032(5) 0.038(6) 0.006(4) -0.008(4) 0.019(4)
C33C 0.055(6) 0.049(6) 0.058(7) 0.004(4) -0.008(5) 0.026(5)
C34C 0.046(6) 0.042(6) 0.045(6) 0.010(4) -0.007(4) 0.023(4)
C35C 0.051(6) 0.051(6) 0.052(6) 0.002(4) -0.005(4) 0.026(5)
C36C 0.042(6) 0.042(6) 0.045(6) 0.007(4) -0.004(4) 0.022(4)
C3C 0.039(6) 0.040(6) 0.043(6) 0.000(4) -0.008(4) 0.019(4)
O4C 0.055(6) 0.014(5) 0.026(5) 0.002(4) -0.012(4) 0.009(4)
C41C 0.039(5) 0.034(5) 0.034(5) 0.003(4) -0.006(4) 0.017(4)
C42C 0.049(6) 0.038(6) 0.044(6) -0.001(4) -0.005(4) 0.021(4)
C43C 0.065(7) 0.057(7) 0.070(7) -0.002(5) -0.004(5) 0.036(5)
C44C 0.115(11) 0.111(11) 0.117(11) -0.001(5) -0.002(5) 0.057(7)
C45C 0.091(9) 0.086(9) 0.093(9) 0.001(5) -0.005(5) 0.045(6)
C46C 0.051(6) 0.039(6) 0.047(6) 0.002(4) -0.006(4) 0.023(4)
C4C 0.054(6) 0.044(6) 0.046(6) -0.001(4) -0.004(4) 0.024(4)
O5C 0.035(5) 0.022(5) 0.023(5) -0.003(4) -0.007(4) 0.004(4)
C51C 0.038(6) 0.040(6) 0.037(6) 0.005(4) 0.004(4) 0.018(4)
C52C 0.028(5) 0.030(5) 0.028(5) -0.001(4) 0.007(4) 0.012(4)
C53C 0.025(5) 0.028(5) 0.032(5) 0.000(4) 0.012(4) 0.015(4)
C54C 0.046(6) 0.044(6) 0.046(6) 0.002(4) 0.003(4) 0.023(4)
C55C 0.041(6) 0.040(6) 0.042(6) 0.001(4) 0.002(4) 0.020(4)
C56C 0.037(5) 0.041(6) 0.036(6) 0.001(4) 0.003(4) 0.020(4)
C5C 0.035(5) 0.038(6) 0.037(5) 0.003(4) 0.001(4) 0.017(4)
C61C 0.062(7) 0.060(7) 0.062(7) 0.008(5) -0.004(5) 0.029(5)
C62C 0.059(7) 0.055(6) 0.055(7) 0.004(4) -0.006(5) 0.031(5)
C63C 0.045(6) 0.051(6) 0.049(6) 0.005(4) -0.003(4) 0.029(5)
C64C 0.067(7) 0.069(7) 0.067(7) 0.005(5) -0.005(5) 0.031(5)
C65C 0.058(7) 0.054(7) 0.056(7) -0.001(5) -0.003(5) 0.030(5)
C66C 0.054(6) 0.053(6) 0.049(6) 0.001(4) 0.001(4) 0.027(5)

loop_
_atom_type_symbol
_atom_type_description
_atom_type_scat_dispersion_real
_atom_type_scat_dispersion_imag
_atom_type_scat_source
C C 0.0033 0.0016 'International Tables Vol C Tables 4.2.6.8 and 6.1.1.4'
H H 0.0000 0.0000 'International Tables Vol C Tables 4.2.6.8 and 6.1.1.4'
O O 0.0106 0.0060 'International Tables Vol C Tables 4.2.6.8 and 6.1.1.4'

loop_
_geom_angle_atom_site_label_1
_geom_angle_atom_site_label_2
_geom_angle_atom_site_label_3
_geom_angle
O1A C11A C16A 120.7(14)
O1A C11A C12A 120.2(13)
C16A C11A C12A 119.0(13)
C13A C12A C11A 119.9(15)
C13A C12A C1A 122.9(14)
C11A C12A C1A 116.8(14)
C12A C13A C14A 121.6(16)
C15A C14A C13A 117.0(15)
C14A C15A C16A 123.8(16)
C15A C16A C11A 118.5(15)
C15A C16A C5A 120.7(15)
C11A C16A C5A 120.5(14)
C12A C1A C26A 116.5(12)
O2A C21A C26A 120.9(14)
O2A C21A C22A 119.0(14)
C26A C21A C22A 119.7(14)
C23A C22A C2A 123.6(15)
C23A C22A C21A 116.4(14)
C2A C22A C21A 119.9(15)
C24A C23A C22A 122.2(16)
C23A C24A C25A 123.5(18)
C24A C25A C26A 117.4(17)
C25A C26A C21A 119.8(15)
C25A C26A C1A 122.5(14)
C21A C26A C1A 117.7(14)
C22A C2A C36A 117.6(13)
C32A C31A C36A 126.0(17)
C32A C31A O3A 116.9(15)
C36A C31A O3A 116.8(15)
C31A C32A C33A 117.8(17)
C31A C32A C3A 123.3(16)
C33A C32A C3A 118.9(16)
C32A C33A C34A 118.8(16)
C35A C34A C33A 120.7(15)
C34A C35A C36A 124.9(16)
C35A C36A C31A 111.2(16)
C35A C36A C2A 125.2(15)
C31A C36A C2A 123.6(15)
C46A C3A C32A 121.6(14)
C42A C41A O4A 118.9(14)
C42A C41A C46A 122.1(14)
O4A C41A C46A 118.8(13)
C41A C42A C43A 119.4(16)
C41A C42A C4A 120.2(14)
C43A C42A C4A 120.3(15)
C42A C43A C44A 119.3(18)
C45A C44A C43A 119(2)
C44A C45A C46A 124.4(19)
C45A C46A C41A 115.3(15)
C45A C46A C3A 122.5(15)
C41A C46A C3A 121.7(14)
C42A C4A C56A 112.9(14)
C56A C51A C52A 124.3(15)
C56A C51A O5A 119.2(14)
C52A C51A O5A 116.2(13)
C51A C52A C53A 112.9(16)
C51A C52A C5A 125.7(15)
C53A C52A C5A 121.4(16)
C54A C53A C52A 125.2(18)
C53A C54A C55A 119.8(17)
C56A C55A C54A 117.8(15)
C51A C56A C55A 119.0(15)
C51A C56A C4A 119.7(15)
C55A C56A C4A 121.3(15)
C16A C5A C52A 116.4(14)
C66A C61A C62A 122(2)
C63A C62A C61A 119(2)
C62A C63A C64A 119(2)
C65A C64A C63A 124(2)
C64A C65A C66A 115(2)
C61A C66A C65A 122(2)
C16B C11B O1B 121.6(15)
C16B C11B C12B 120.4(14)
O1B C11B C12B 117.9(13)
C11B C12B C13B 119.0(13)
C11B C12B C1B 122.5(13)
C13B C12B C1B 118.5(13)
C14B C13B C12B 121.0(16)
C13B C14B C15B 119.7(16)
C14B C15B C16B 119.9(17)
C11B C16B C15B 119.4(16)
C11B C16B C5B 121.6(14)
C15B C16B C5B 119.0(15)
C26B C1B C12B 113.9(14)
O2B C21B C26B 120.3(13)
O2B C21B C22B 123.1(13)
C26B C21B C22B 116.6(14)
C23B C22B C21B 125.4(16)
C23B C22B C2B 118.0(15)
C21B C22B C2B 116.6(14)
C22B C23B C24B 113.9(16)
C25B C24B C23B 121.7(15)
C24B C25B C26B 124.9(15)
C25B C26B C21B 116.9(14)
C25B C26B C1B 121.1(15)
C21B C26B C1B 121.1(14)
C36B C2B C22B 115.7(13)
O3B C31B C36B 121.8(14)
O3B C31B C32B 117.1(14)
C36B C31B C32B 121.0(15)
C33B C32B C31B 121.3(17)
C33B C32B C3B 117.0(17)
C31B C32B C3B 121.7(15)
C32B C33B C34B 116(2)
C35B C34B C33B 123(2)
C36B C35B C34B 118(2)
C35B C36B C31B 120.2(17)
C35B C36B C2B 120.4(17)
C31B C36B C2B 119.2(15)
C32B C3B C46B 119.8(13)
C46B C41B C42B 122.0(15)
C46B C41B O4B 117.7(14)
C42B C41B O4B 120.0(14)
C41B C42B C43B 117.2(17)
C41B C42B C4B 122.8(17)
C43B C42B C4B 120.0(18)
C44B C43B C42B 122(2)
C43B C44B C45B 121(2)
C44B C45B C46B 119.4(19)
C41B C46B C45B 117.9(15)
C41B C46B C3B 121.9(14)
C45B C46B C3B 120.1(15)
C42B C4B C56B 115.2(17)
C52B C51B C56B 123.0(16)
C52B C51B O5B 117.4(15)
C56B C51B O5B 119.6(15)
C51B C52B C53B 117.4(15)
C51B C52B C5B 123.5(15)
C53B C52B C5B 119.0(15)
C54B C53B C52B 120.2(16)
C55B C54B C53B 119.3(18)
C54B C55B C56B 124.2(18)
C51B C56B C55B 114.9(17)
C51B C56B C4B 121.6(17)
C55B C56B C4B 122.9(18)
C52B C5B C16B 120.9(12)
C66B C61B C62B 122(2)
C63B C62B C61B 118(2)
C64B C63B C62B 120(2)
C63B C64B C65B 119(2)
C66B C65B C64B 120(2)
C61B C66B C65B 120(2)
C16C C11C O1C 123.0(13)
C16C C11C C12C 123.1(13)
O1C C11C C12C 113.9(13)
C11C C12C C13C 114.6(14)
C11C C12C C1C 126.2(14)
C13C C12C C1C 118.9(13)
C14C C13C C12C 122.8(15)
C13C C14C C15C 119.5(16)
C16C C15C C14C 119.8(16)
C11C C16C C15C 119.9(14)
C11C C16C C5C 119.2(13)
C15C C16C C5C 120.2(14)
C12C C1C C26C 120.1(12)
C26C C21C C22C 125.1(13)
C26C C21C O2C 117.7(12)
C22C C21C O2C 117.1(12)
C21C C22C C23C 116.4(13)
C21C C22C C2C 122.2(13)
C23C C22C C2C 121.4(14)
C24C C23C C22C 116.0(14)
C25C C24C C23C 125.7(16)
C24C C25C C26C 121.7(16)
C21C C26C C25C 114.8(13)
C21C C26C C1C 124.0(12)
C25C C26C C1C 121.1(13)
C22C C2C C36C 117.2(13)
C36C C31C O3C 118.9(14)
C36C C31C C32C 125.9(15)
O3C C31C C32C 115.1(13)
C33C C32C C31C 112.0(15)
C33C C32C C3C 123.7(16)
C31C C32C C3C 123.8(15)
C34C C33C C32C 122.7(18)
C35C C34C C33C 121.4(18)
C34C C35C C36C 117.0(18)
C31C C36C C35C 120.0(17)
C31C C36C C2C 122.1(15)
C35C C36C C2C 117.6(16)
C32C C3C C46C 115.7(14)
C46C C41C O4C 119.0(16)
C46C C41C C42C 121.9(16)
O4C C41C C42C 119.1(15)
C43C C42C C41C 119.4(18)
C43C C42C C4C 118.2(18)
C41C C42C C4C 121.7(15)
C44C C43C C42C 117(2)
C43C C44C C45C 126(3)
C44C C45C C46C 113(3)
C41C C46C C45C 121.8(19)
C41C C46C C3C 122.5(16)
C45C C46C C3C 115.1(18)
C42C C4C C56C 112.9(15)
C56C C51C O5C 118.4(14)
C56C C51C C52C 120.6(15)
O5C C51C C52C 121.0(14)
C53C C52C C51C 114.3(15)
C53C C52C C5C 129.3(15)
C51C C52C C5C 115.2(14)
C52C C53C C54C 128.5(17)
C53C C54C C55C 118.6(17)
C56C C55C C54C 116.4(17)
C51C C56C C55C 121.2(16)
C51C C56C C4C 121.6(15)
C55C C56C C4C 117.2(15)
C16C C5C C52C 116.5(13)
C66C C61C C62C 120(2)
C61C C62C C63C 119(2)
C64C C63C C62C 118.7(19)
C63C C64C C65C 119(2)
C66C C65C C64C 118(2)
C61C C66C C65C 125(2)

loop_
_geom_bond_atom_site_label_1
_geom_bond_atom_site_label_2
_geom_bond_distance
O1A C11A 1.312(17)
C11A C16A 1.40(2)
C11A C12A 1.41(2)
C12A C13A 1.35(2)
C12A C1A 1.49(2)
C13A C14A 1.43(2)
C14A C15A 1.34(2)
C15A C16A 1.38(2)
C16A C5A 1.49(2)
C1A C26A 1.51(2)
O2A C21A 1.337(19)
C21A C26A 1.42(2)
C21A C22A 1.46(2)
C22A C23A 1.40(2)
C22A C2A 1.44(2)
C23A C24A 1.33(2)
C24A C25A 1.40(3)
C25A C26A 1.42(2)
C2A C36A 1.54(2)
O3A C31A 1.45(2)
C31A C32A 1.37(2)
C31A C36A 1.43(2)
C32A C33A 1.38(2)
C32A C3A 1.51(2)
C33A C34A 1.39(2)
C34A C35A 1.36(2)
C35A C36A 1.38(2)
C3A C46A 1.45(2)
O4A C41A 1.396(18)
C41A C42A 1.37(2)
C41A C46A 1.43(2)
C42A C43A 1.37(2)
C42A C4A 1.54(2)
C43A C44A 1.42(3)
C44A C45A 1.35(3)
C45A C46A 1.36(2)
C4A C56A 1.54(2)
O5A C51A 1.424(18)
C51A C56A 1.33(2)
C51A C52A 1.36(2)
C52A C53A 1.43(2)
C52A C5A 1.53(2)
C53A C54A 1.26(2)
C54A C55A 1.41(2)
C55A C56A 1.40(2)
C61A C66A 1.30(3)
C61A C62A 1.41(3)
C62A C63A 1.35(3)
C63A C64A 1.38(3)
C64A C65A 1.36(3)
C65A C66A 1.44(3)
O1B C11B 1.375(18)
C11B C16B 1.36(2)
C11B C12B 1.38(2)
C12B C13B 1.38(2)
C12B C1B 1.57(2)
C13B C14B 1.36(2)
C14B C15B 1.37(3)
C15B C16B 1.40(2)
C16B C5B 1.51(2)
C1B C26B 1.47(2)
O2B C21B 1.311(18)
C21B C26B 1.41(2)
C21B C22B 1.43(2)
C22B C23B 1.35(2)
C22B C2B 1.58(2)
C23B C24B 1.45(2)
C24B C25B 1.28(2)
C25B C26B 1.39(2)
C2B C36B 1.51(2)
O3B C31B 1.379(18)
C31B C36B 1.39(2)
C31B C32B 1.40(2)
C32B C33B 1.38(3)
C32B C3B 1.51(2)
C33B C34B 1.45(3)
C34B C35B 1.39(3)
C35B C36B 1.39(3)
C3B C46B 1.55(2)
O4B C41B 1.415(18)
C41B C46B 1.37(2)
C41B C42B 1.39(2)
C42B C43B 1.43(3)
C42B C4B 1.49(3)
C43B C44B 1.32(3)
C44B C45B 1.40(3)
C45B C46B 1.43(2)
C4B C56B 1.50(3)
O5B C51B 1.42(2)
C51B C52B 1.37(2)
C51B C56B 1.39(2)
C52B C53B 1.43(2)
C52B C5B 1.49(2)
C53B C54B 1.35(2)
C54B C55B 1.34(3)
C55B C56B 1.39(3)
C61B C66B 1.27(3)
C61B C62B 1.45(3)
C62B C63B 1.35(3)
C63B C64B 1.33(3)
C64B C65B 1.43(3)
C65B C66B 1.35(3)
O1C C11C 1.395(17)
C11C C16C 1.35(2)
C11C C12C 1.41(2)
C12C C13C 1.43(2)
C12C C1C 1.47(2)
C13C C14C 1.35(2)
C14C C15C 1.39(2)
C15C C16C 1.38(2)
C16C C5C 1.51(2)
C1C C26C 1.48(2)
O2C C21C 1.425(17)
C21C C26C 1.38(2)
C21C C22C 1.39(2)
C22C C23C 1.43(2)
C22C C2C 1.51(2)
C23C C24C 1.42(2)
C24C C25C 1.25(2)
C25C C26C 1.43(2)
C2C C36C 1.57(2)
O3C C31C 1.399(18)
C31C C36C 1.32(2)
C31C C32C 1.42(2)
C32C C33C 1.42(3)
C32C C3C 1.44(2)
C33C C34C 1.38(3)
C34C C35C 1.37(3)
C35C C36C 1.43(3)
C3C C46C 1.54(2)
O4C C41C 1.380(19)
C41C C46C 1.33(2)
C41C C42C 1.43(2)
C42C C43C 1.37(3)
C42C C4C 1.49(3)
C43C C44C 1.35(4)
C44C C45C 1.44(4)
C45C C46C 1.43(3)
C4C C56C 1.59(2)
O5C C51C 1.41(2)
C51C C56C 1.37(2)
C51C C52C 1.43(2)
C52C C53C 1.28(2)
C52C C5C 1.52(2)
C53C C54C 1.34(2)
C54C C55C 1.40(2)
C55C C56C 1.38(2)
C61C C66C 1.33(3)
C61C C62C 1.36(3)
C62C C63C 1.44(3)
C63C C64C 1.39(3)
C64C C65C 1.40(3)
C65C C66C 1.34(3)

loop_
_geom_hbond_atom_site_label_D
_geom_hbond_atom_site_label_H
_geom_hbond_atom_site_label_A
_geom_hbond_distance_DH
_geom_hbond_distance_HA
_geom_hbond_distance_DA
_geom_hbond_angle_DHA
O1A H1A O2A 0.84 1.97 2.807(16) 174.4
O2A H2A O3A 0.84 1.98 2.803(14) 167.4
O3A H3A O4A 0.84 1.87 2.698(15) 168.0
O4A H4A O5A 0.84 1.95 2.777(16) 170.3
O5A H5A O1A 0.84 1.99 2.824(15) 172.8
O1B H1B O2B 0.84 1.94 2.773(15) 173.5
O2B H2B O3B 0.84 1.93 2.763(13) 171.8
O3B H3B O4B 0.84 1.94 2.755(14) 162.7
O4B H4B O5B 0.84 1.90 2.739(16) 174.8
O5B H5B O1B 0.84 2.01 2.819(17) 160.9
O1C H1C O2C 0.84 1.94 2.773(16) 171.3
O2C H2C O3C 0.84 1.94 2.760(13) 164.9
O3C H3C O4C 0.84 1.90 2.734(16) 172.1
O4C H4C O5C 0.84 1.95 2.791(15) 174.2
O5C H5C O1C 0.84 1.90 2.712(14) 162.2
O1A H1A' O5A 0.85 1.98 2.824(15) 171.2
O2A H2A' O1A 0.85 1.99 2.807(16) 161.5
O3A H3A' O2A 0.85 1.96 2.803(14) 174.0
O4A H4A' O3A 0.85 1.87 2.698(15) 163.9
O5A H5A' O4A 0.85 1.93 2.777(16) 178.1
O1B H1B' O5B 0.85 1.97 2.819(17) 178.4
O2B H2B' O1B 0.85 1.95 2.773(15) 163.8
O3B H3B' O2B 0.85 1.92 2.763(13) 171.3
O4B H4B' O3B 0.85 1.91 2.755(14) 171.2
O5B H5B' O4B 0.85 1.91 2.739(16) 164.0
O1C H1C' O5C 0.85 1.87 2.712(14) 172.2
O2C H2C' O1C 0.85 1.94 2.773(16) 164.7
O3C H3C' O2C 0.85 1.91 2.760(13) 175.4
O4C H4C' O3C 0.85 1.91 2.734(16) 161.9
O5C H5C' O4C 0.85 1.95 2.791(15) 172.2

loop_
_geom_torsion_atom_site_label_1
_geom_torsion_atom_site_label_2
_geom_torsion_atom_site_label_3
_geom_torsion_atom_site_label_4
_geom_torsion
O1A C11A C12A C13A -178.9(14)
C16A C11A C12A C13A 3(2)
O1A C11A C12A C1A 8(2)
C16A C11A C12A C1A -170.2(13)
C11A C12A C13A C14A 0(2)
C1A C12A C13A C14A 172.8(14)
C12A C13A C14A C15A -4(2)
C13A C14A C15A C16A 5(3)
C14A C15A C16A C11A -2(3)
C14A C15A C16A C5A -175.5(16)
O1A C11A C16A C15A 179.9(13)
C12A C11A C16A C15A -2(2)
O1A C11A C16A C5A -7(2)
C12A C11A C16A C5A 171.3(14)
C13A C12A C1A C26A 82.0(19)
C11A C12A C1A C26A -105.2(16)
O2A C21A C22A C23A -179.3(14)
C26A C21A C22A C23A 8(2)
O2A C21A C22A C2A 3(2)
C26A C21A C22A C2A -170.0(14)
C2A C22A C23A C24A 178.3(16)
C21A C22A C23A C24A 1(2)
C22A C23A C24A C25A -6(3)
C23A C24A C25A C26A 3(3)
C24A C25A C26A C21A 6(2)
C24A C25A C26A C1A -173.5(15)
O2A C21A C26A C25A 176.1(14)
C22A C21A C26A C25A -11(2)
O2A C21A C26A C1A -5(2)
C22A C21A C26A C1A 168.4(13)
C12A C1A C26A C25A -84.5(19)
C12A C1A C26A C21A 96.1(17)
C23A C22A C2A C36A 91(2)
C21A C22A C2A C36A -91.9(19)
C36A C31A C32A C33A 9(3)
O3A C31A C32A C33A -178.3(14)
C36A C31A C32A C3A -168.0(16)
O3A C31A C32A C3A 5(3)
C31A C32A C33A C34A -3(2)
C3A C32A C33A C34A 173.6(14)
C32A C33A C34A C35A -2(2)
C33A C34A C35A C36A 2(3)
C34A C35A C36A C31A 3(2)
C34A C35A C36A C2A -175.2(15)
C32A C31A C36A C35A -8(3)
O3A C31A C36A C35A 178.9(14)
C32A C31A C36A C2A 169.7(17)
O3A C31A C36A C2A -3(2)
C22A C2A C36A C35A -84(2)
C22A C2A C36A C31A 98(2)
C31A C32A C3A C46A -95(2)
C33A C32A C3A C46A 89(2)
O4A C41A C42A C43A -178.9(15)
C46A C41A C42A C43A 6(2)
O4A C41A C42A C4A 2(2)
C46A C41A C42A C4A -172.9(14)
C41A C42A C43A C44A -2(3)
C4A C42A C43A C44A 177.2(17)
C42A C43A C44A C45A -3(3)
C43A C44A C45A C46A 5(3)
C44A C45A C46A C41A 0(3)
C44A C45A C46A C3A -172.7(19)
C42A C41A C46A C45A -5(2)
O4A C41A C46A C45A -179.9(14)
C42A C41A C46A C3A 167.1(15)
O4A C41A C46A C3A -8(2)
C32A C3A C46A C45A -96(2)
C32A C3A C46A C41A 92(2)
C41A C42A C4A C56A -94.2(18)
C43A C42A C4A C56A 86.4(19)
C56A C51A C52A C53A 12(2)
O5A C51A C52A C53A -175.2(14)
C56A C51A C52A C5A -165.8(16)
O5A C51A C52A C5A 7(2)
C51A C52A C53A C54A -5(3)
C5A C52A C53A C54A 172.1(18)
C52A C53A C54A C55A 0(3)
C53A C54A C55A C56A 0(3)
C52A C51A C56A C55A -12(3)
O5A C51A C56A C55A 174.7(14)
C52A C51A C56A C4A 167.7(15)
O5A C51A C56A C4A -5(2)
C54A C55A C56A C51A 6(2)
C54A C55A C56A C4A -174.2(15)
C42A C4A C56A C51A 101.8(18)
C42A C4A C56A C55A -78(2)
C15A C16A C5A C52A -92(2)
C11A C16A C5A C52A 94.5(19)
C51A C52A C5A C16A -96(2)
C53A C52A C5A C16A 87(2)
C66A C61A C62A C63A 5(3)
C61A C62A C63A C64A -8(3)
C62A C63A C64A C65A 7(3)
C63A C64A C65A C66A -2(3)
C62A C61A C66A C65A 0(3)
C64A C65A C66A C61A -1(3)
C16B C11B C12B C13B 7(2)
O1B C11B C12B C13B -176.3(13)
C16B C11B C12B C1B -171.2(14)
O1B C11B C12B C1B 6(2)
C11B C12B C13B C14B -2(2)
C1B C12B C13B C14B 175.5(15)
C12B C13B C14B C15B 1(2)
C13B C14B C15B C16B -4(3)
O1B C11B C16B C15B 173.4(15)
C12B C11B C16B C15B -10(2)
O1B C11B C16B C5B -5(2)
C12B C11B C16B C5B 172.4(13)
C14B C15B C16B C11B 8(2)
C14B C15B C16B C5B -173.5(15)
C11B C12B C1B C26B -96.5(18)
C13B C12B C1B C26B 85.8(18)
O2B C21B C22B C23B -173.3(16)
C26B C21B C22B C23B 7(2)
O2B C21B C22B C2B 8(2)
C26B C21B C22B C2B -172.2(13)
C21B C22B C23B C24B -2(3)
C2B C22B C23B C24B 176.4(14)
C22B C23B C24B C25B -5(2)
C23B C24B C25B C26B 7(2)
C24B C25B C26B C21B -3(2)
C24B C25B C26B C1B -172.2(16)
O2B C21B C26B C25B 175.9(13)
C22B C21B C26B C25B -4(2)
O2B C21B C26B C1B -15(2)
C22B C21B C26B C1B 165.5(15)
C12B C1B C26B C25B -94.6(18)
C12B C1B C26B C21B 96.3(17)
C23B C22B C2B C36B 83(2)
C21B C22B C2B C36B -97.7(17)
O3B C31B C32B C33B -174.5(16)
C36B C31B C32B C33B 8(3)
O3B C31B C32B C3B 9(2)
C36B C31B C32B C3B -167.9(15)
C31B C32B C33B C34B -8(3)
C3B C32B C33B C34B 168.2(18)
C32B C33B C34B C35B 3(3)
C33B C34B C35B C36B 2(3)
C34B C35B C36B C31B -2(3)
C34B C35B C36B C2B -176.7(19)
O3B C31B C36B C35B -179.8(15)
C32B C31B C36B C35B -3(3)
O3B C31B C36B C2B -5(2)
C32B C31B C36B C2B 171.9(15)
C22B C2B C36B C35B -91(2)
C22B C2B C36B C31B 95.1(18)
C33B C32B C3B C46B 89(2)
C31B C32B C3B C46B -95(2)
C46B C41B C42B C43B 9(2)
O4B C41B C42B C43B -177.1(14)
C46B C41B C42B C4B -168.6(16)
O4B C41B C42B C4B 6(2)
C41B C42B C43B C44B -1(3)
C4B C42B C43B C44B 176.1(19)
C42B C43B C44B C45B -6(3)
C43B C44B C45B C46B 6(3)
C42B C41B C46B C45B -9(2)
O4B C41B C46B C45B 176.9(13)
C42B C41B C46B C3B 169.2(14)
O4B C41B C46B C3B -5(2)
C44B C45B C46B C41B 1(2)
C44B C45B C46B C3B -176.4(16)
C32B C3B C46B C41B 96.0(18)
C32B C3B C46B C45B -86.2(19)
C41B C42B C4B C56B -97(2)
C43B C42B C4B C56B 86(2)
C56B C51B C52B C53B 6(2)
O5B C51B C52B C53B -174.6(13)
C56B C51B C52B C5B -171.9(16)
O5B C51B C52B C5B 7(2)
C51B C52B C53B C54B -3(2)
C5B C52B C53B C54B 175.6(15)
C52B C53B C54B C55B -6(3)
C53B C54B C55B C56B 11(3)
C52B C51B C56B C55B -1(3)
O5B C51B C56B C55B 179.5(14)
C52B C51B C56B C4B 170.0(17)
O5B C51B C56B C4B -9(3)
C54B C55B C56B C51B -8(3)
C54B C55B C56B C4B -179.1(19)
C42B C4B C56B C51B 92(2)
C42B C4B C56B C55B -97(2)
C51B C52B C5B C16B -91(2)
C53B C52B C5B C16B 91.4(18)
C11B C16B C5B C52B 97.8(19)
C15B C16B C5B C52B -80(2)
C66B C61B C62B C63B -1(4)
C61B C62B C63B C64B 3(3)
C62B C63B C64B C65B -5(3)
C63B C64B C65B C66B 5(3)
C62B C61B C66B C65B 2(4)
C64B C65B C66B C61B -4(3)
C16C C11C C12C C13C 2(2)
O1C C11C C12C C13C -176.4(12)
C16C C11C C12C C1C -171.9(14)
O1C C11C C12C C1C 9(2)
C11C C12C C13C C14C 1(2)
C1C C12C C13C C14C 175.2(14)
C12C C13C C14C C15C -5(2)
C13C C14C C15C C16C 7(2)
O1C C11C C16C C15C 178.0(13)
C12C C11C C16C C15C 0(2)
O1C C11C C16C C5C -11(2)
C12C C11C C16C C5C 170.1(14)
C14C C15C C16C C11C -4(2)
C14C C15C C16C C5C -174.5(14)
C11C C12C C1C C26C -98.3(17)
C13C C12C C1C C26C 87.8(17)
C26C C21C C22C C23C 5(2)
O2C C21C C22C C23C -176.9(12)
C26C C21C C22C C2C -173.5(14)
O2C C21C C22C C2C 5(2)
C21C C22C C23C C24C -1(2)
C2C C22C C23C C24C 177.0(13)
C22C C23C C24C C25C -3(2)
C23C C24C C25C C26C 4(3)
C22C C21C C26C C25C -4(2)
O2C C21C C26C C25C 177.7(12)
C22C C21C C26C C1C 172.7(13)
O2C C21C C26C C1C -6(2)
C24C C25C C26C C21C -1(2)
C24C C25C C26C C1C -177.4(14)
C12C C1C C26C C21C 89.2(18)
C12C C1C C26C C25C -94.5(17)
C21C C22C C2C C36C -89.6(18)
C23C C22C C2C C36C 92.3(18)
C36C C31C C32C C33C 8(2)
O3C C31C C32C C33C -175.8(13)
C36C C31C C32C C3C -164.1(17)
O3C C31C C32C C3C 12(2)
C31C C32C C33C C34C -2(2)
C3C C32C C33C C34C 169.8(17)
C32C C33C C34C C35C -6(3)
C33C C34C C35C C36C 9(3)
O3C C31C C36C C35C 178.8(15)
C32C C31C C36C C35C -5(3)
O3C C31C C36C C2C -7(2)
C32C C31C C36C C2C 169.0(15)
C34C C35C C36C C31C -4(3)
C34C C35C C36C C2C -178.1(15)
C22C C2C C36C C31C 100.8(19)
C22C C2C C36C C35C -85(2)
C33C C32C C3C C46C 89(2)
C31C C32C C3C C46C -100.4(19)
C46C C41C C42C C43C -3(3)
O4C C41C C42C C43C 175.3(16)
C46C C41C C42C C4C -172.6(17)
O4C C41C C42C C4C 6(2)
C41C C42C C43C C44C 8(3)
C4C C42C C43C C44C 178(2)
C42C C43C C44C C45C -7(4)
C43C C44C C45C C46C 1(4)
O4C C41C C46C C45C 178.3(18)
C42C C41C C46C C45C -3(3)
O4C C41C C46C C3C -11(3)
C42C C41C C46C C3C 167.5(16)
C44C C45C C46C C41C 4(3)
C44C C45C C46C C3C -167(2)
C32C C3C C46C C41C 95(2)
C32C C3C C46C C45C -94(2)
C43C C42C C4C C56C 95(2)
C41C C42C C4C C56C -95(2)
C56C C51C C52C C53C 3(2)
O5C C51C C52C C53C -175.9(13)
C56C C51C C52C C5C -165.4(15)
O5C C51C C52C C5C 15(2)
C51C C52C C53C C54C 3(2)
C5C C52C C53C C54C 169.6(16)
C52C C53C C54C C55C -7(3)
C53C C54C C55C C56C 4(2)
O5C C51C C56C C55C 174.0(14)
C52C C51C C56C C55C -5(2)
O5C C51C C56C C4C -7(2)
C52C C51C C56C C4C 173.4(14)
C54C C55C C56C C51C 1(2)
C54C C55C C56C C4C -177.3(15)
C42C C4C C56C C51C 98(2)
C42C C4C C56C C55C -84(2)
C11C C16C C5C C52C 102.0(17)
C15C C16C C5C C52C -87.5(18)
C53C C52C C5C C16C 92(2)
C51C C52C C5C C16C -101.0(16)
C66C C61C C62C C63C -3(3)
C61C C62C C63C C64C 2(3)
C62C C63C C64C C65C -3(3)
C63C C64C C65C C66C 3(3)
C62C C61C C66C C65C 3(3)
C64C C65C C66C C61C -4(3)
